data_7216270
loop_
_publ_author_name
'Aitipamula, Srinivasulu'
'Desiraju, Gautam R.'
'Jask\'olski, Mariusz'
'Nangia, Ashwini'
'Thaimattam, Ram'

_publ_section_title
;
 Multiple molecules in the crystallographic asymmetric unit. Self
 host--guest and doubly interpenetrated hydrogen bond networks in a pair
 of keto-bisphenols
;
_journal_issue 78
_journal_name_full CrystEngComm
_journal_page_first 447
_journal_paper_doi 10.1039/b312085f
_journal_volume 5
_journal_year 2003
_chemical_formula_moiety 'C18 H18 O3'
_chemical_formula_sum 'C18 H18 O3'
_chemical_formula_weight 282.32
_chemical_melting_point 508
_chemical_name_common 4,4-bis(4-hydroxyphenyl)cyclohexanone
_chemical_name_systematic 4,4-bis(4-hydroxyphenyl)cyclohexanone
_space_group_IT_number 9
_symmetry_cell_setting monoclinic
_symmetry_Int_Tables_number 9
_symmetry_space_group_name_Hall 'C -2yc'
_symmetry_space_group_name_H-M 'C 1 c 1'
_atom_sites_solution_hydrogens geom
_atom_sites_solution_primary direct
_atom_sites_solution_secondary difmap
_audit_creation_method SHELXL-97
_cell_angle_alpha 90.00
_cell_angle_beta 91.96(3)
_cell_angle_gamma 90.00
_cell_formula_units_Z 8
_cell_length_a 14.391(3)
_cell_length_b 20.228(4)
_cell_length_c 9.782(2)
_cell_measurement_reflns_used 1245
_cell_measurement_temperature 293(2)
_cell_measurement_theta_max 27.49
_cell_measurement_theta_min 3.34
_cell_volume 2845.9(10)
_computing_cell_refinement 'KUMA CCD'
_computing_data_collection 'KUMA CCD'
_computing_data_reduction 'KUMA CrysAlis'
_computing_molecular_graphics XP
_computing_publication_material SHELX-97
_computing_structure_refinement 'SHELXL-97 (Sheldrick, 1997)'
_computing_structure_solution 'SHELXS-97 (Sheldrick, 1990)'
_diffrn_ambient_temperature 100(1)
_diffrn_measured_fraction_theta_full 0.996
_diffrn_measured_fraction_theta_max 0.996
_diffrn_measurement_device_type 'KUMA CCD'
_diffrn_measurement_method 'oscillation method'
_diffrn_radiation_monochromator graphite
_diffrn_radiation_type MoK\a
_diffrn_radiation_wavelength 0.71073
_diffrn_reflns_av_R_equivalents 0.0364
_diffrn_reflns_av_sigmaI/netI 0.0389
_diffrn_reflns_limit_h_max 12
_diffrn_reflns_limit_h_min -18
_diffrn_reflns_limit_k_max 26
_diffrn_reflns_limit_k_min -26
_diffrn_reflns_limit_l_max 12
_diffrn_reflns_limit_l_min -12
_diffrn_reflns_number 12728
_diffrn_reflns_theta_full 27.49
_diffrn_reflns_theta_max 27.49
_diffrn_reflns_theta_min 3.34
_diffrn_source 'fine-focus sealed tube'
_exptl_absorpt_coefficient_mu 0.089
_exptl_absorpt_correction_type none
_exptl_crystal_colour colourless
_exptl_crystal_density_diffrn 1.318
_exptl_crystal_density_method 'not measured'
_exptl_crystal_description needle
_exptl_crystal_F_000 1200
_exptl_crystal_size_max 0.3
_exptl_crystal_size_mid 0.2
_exptl_crystal_size_min 0.1
_refine_diff_density_max 0.221
_refine_diff_density_min -0.163
_refine_diff_density_rms 0.038
_refine_ls_extinction_coef 0.0029(4)
_refine_ls_extinction_expression Fc^*^=kFc[1+0.001xFc^2^\l^3^/sin(2\q)]^-1/4^
_refine_ls_extinction_method SHELXL
_refine_ls_goodness_of_fit_ref 1.054
_refine_ls_hydrogen_treatment mixed
_refine_ls_matrix_type full
_refine_ls_number_parameters 396
_refine_ls_number_reflns 4288
_refine_ls_number_restraints 2
_refine_ls_restrained_S_all 1.054
_refine_ls_R_factor_all 0.0421
_refine_ls_R_factor_gt 0.0373
_refine_ls_shift/su_max 0.001
_refine_ls_shift/su_mean 0.000
_refine_ls_structure_factor_coef Fsqd
_refine_ls_weighting_details 'calc w=1/[\s^2^(Fo^2^)+(0.0448P)^2^+0.0000P] where P=(Fo^2^+2Fc^2^)/3'
_refine_ls_weighting_scheme calc
_refine_ls_wR_factor_gt 0.0760
_refine_ls_wR_factor_ref 0.0779
_reflns_number_gt 4029
_reflns_number_total 4288
_reflns_threshold_expression >2sigma(I)
_cod_data_source_file b312085f.txt
_cod_data_source_block compound_1
_cod_original_sg_symbol_H-M Cc
_cod_database_code 7216270

loop_
_symmetry_equiv_pos_as_xyz
'x, y, z'
'x, -y, z+1/2'
'x+1/2, y+1/2, z'
'x+1/2, -y+1/2, z+1/2'

loop_
_atom_site_label
_atom_site_type_symbol
_atom_site_fract_x
_atom_site_fract_y
_atom_site_fract_z
_atom_site_U_iso_or_equiv
_atom_site_adp_type
_atom_site_occupancy
_atom_site_symmetry_multiplicity
_atom_site_calc_flag
_atom_site_refinement_flags
O1 O 0.55063(10) 0.19115(7) 0.33879(15) 0.0216(3) Uani 1 1 d .
O2 O 0.05099(10) 0.26869(7) 0.57016(16) 0.0188(3) Uani 1 1 d .
O3 O 0.16922(12) -0.18678(7) 0.49969(15) 0.0199(3) Uani 1 1 d .
O1A O 0.36645(11) 0.29417(7) 1.37785(15) 0.0227(3) Uani 1 1 d .
O2A O 0.04726(10) 0.62749(7) 0.87838(16) 0.0220(3) Uani 1 1 d .
O3A O 0.48549(11) 0.33038(7) 0.57725(15) 0.0211(3) Uani 1 1 d .
C1 C 0.48038(14) 0.16198(10) 0.3709(2) 0.0166(4) Uani 1 1 d .
C2 C 0.46029(15) 0.14791(10) 0.5185(2) 0.0168(4) Uani 1 1 d .
H2B H 0.4208 0.1827 0.5525 0.020 Uiso 1 1 calc R
H2C H 0.5183 0.1488 0.5721 0.020 Uiso 1 1 calc R
C3 C 0.41241(14) 0.08082(9) 0.5395(2) 0.0141(4) Uani 1 1 d .
H3B H 0.3956 0.0768 0.6343 0.017 Uiso 1 1 calc R
H3C H 0.4557 0.0455 0.5201 0.017 Uiso 1 1 calc R
C4 C 0.32396(14) 0.07301(9) 0.44600(19) 0.0128(4) Uani 1 1 d .
C5 C 0.35671(14) 0.07741(10) 0.29723(19) 0.0142(4) Uani 1 1 d .
H5A H 0.3979 0.0406 0.2805 0.017 Uiso 1 1 calc R
H5B H 0.3030 0.0731 0.2351 0.017 Uiso 1 1 calc R
C6 C 0.40735(15) 0.14192(10) 0.2651(2) 0.0174(4) Uani 1 1 d .
H6A H 0.4365 0.1372 0.1777 0.021 Uiso 1 1 calc R
H6B H 0.3618 0.1771 0.2559 0.021 Uiso 1 1 calc R
C7 C 0.25221(14) 0.12666(9) 0.4781(2) 0.0141(4) Uani 1 1 d .
C8 C 0.23645(15) 0.14459(10) 0.6133(2) 0.0170(4) Uani 1 1 d .
H8A H 0.2715 0.1245 0.6833 0.020 Uiso 1 1 calc R
C9 C 0.17043(15) 0.19129(10) 0.6471(2) 0.0177(4) Uani 1 1 d .
H9A H 0.1617 0.2023 0.7380 0.021 Uiso 1 1 calc R
C10 C 0.11732(13) 0.22145(9) 0.5428(2) 0.0154(4) Uani 1 1 d .
C11 C 0.12978(15) 0.20386(10) 0.4087(2) 0.0171(4) Uani 1 1 d .
H11A H 0.0934 0.2233 0.3394 0.021 Uiso 1 1 calc R
C12 C 0.19611(14) 0.15739(10) 0.3764(2) 0.0154(4) Uani 1 1 d .
H12A H 0.2037 0.1462 0.2853 0.018 Uiso 1 1 calc R
C13 C 0.28108(14) 0.00353(9) 0.46345(19) 0.0140(4) Uani 1 1 d .
C14 C 0.18704(14) -0.00499(10) 0.4873(2) 0.0166(4) Uani 1 1 d .
H14A H 0.1493 0.0320 0.4961 0.020 Uiso 1 1 calc R
C15 C 0.14804(15) -0.06807(10) 0.4982(2) 0.0176(4) Uani 1 1 d .
H15A H 0.0850 -0.0725 0.5137 0.021 Uiso 1 1 calc R
C16 C 0.20278(14) -0.12369(10) 0.48610(19) 0.0152(4) Uani 1 1 d .
C17 C 0.29716(15) -0.11636(10) 0.45902(19) 0.0165(4) Uani 1 1 d .
H17A H 0.3345 -0.1534 0.4487 0.020 Uiso 1 1 calc R
C18 C 0.33454(15) -0.05351(9) 0.4476(2) 0.0153(4) Uani 1 1 d .
H18A H 0.3972 -0.0491 0.4289 0.018 Uiso 1 1 calc R
C1A C 0.35588(15) 0.32304(10) 1.2683(2) 0.0182(4) Uani 1 1 d .
C2A C 0.41748(15) 0.37823(10) 1.2249(2) 0.0185(4) Uani 1 1 d .
H2AB H 0.4585 0.3623 1.1554 0.022 Uiso 1 1 calc R
H2AC H 0.4557 0.3930 1.3026 0.022 Uiso 1 1 calc R
C3A C 0.35983(15) 0.43669(10) 1.1676(2) 0.0164(4) Uani 1 1 d .
H3AB H 0.4018 0.4705 1.1358 0.020 Uiso 1 1 calc R
H3AC H 0.3245 0.4556 1.2406 0.020 Uiso 1 1 calc R
C4A C 0.29220(14) 0.41686(10) 1.04872(19) 0.0149(4) Uani 1 1 d .
C5A C 0.22758(14) 0.36350(10) 1.1066(2) 0.0158(4) Uani 1 1 d .
H5AA H 0.1908 0.3833 1.1772 0.019 Uiso 1 1 calc R
H5AB H 0.1851 0.3485 1.0340 0.019 Uiso 1 1 calc R
C6A C 0.27987(15) 0.30340(10) 1.1672(2) 0.0193(4) Uani 1 1 d .
H6AA H 0.2361 0.2749 1.2121 0.023 Uiso 1 1 calc R
H6AB H 0.3066 0.2784 1.0936 0.023 Uiso 1 1 calc R
C7A C 0.23108(14) 0.47596(10) 1.0020(2) 0.0156(4) Uani 1 1 d .
C8A C 0.23764(15) 0.53853(10) 1.0616(2) 0.0180(4) Uani 1 1 d .
H8AA H 0.2830 0.5463 1.1296 0.022 Uiso 1 1 calc R
C9A C 0.17775(15) 0.58968(10) 1.0216(2) 0.0196(5) Uani 1 1 d .
H9AA H 0.1835 0.6309 1.0631 0.024 Uiso 1 1 calc R
C10A C 0.10995(14) 0.57935(10) 0.9206(2) 0.0178(4) Uani 1 1 d .
C11A C 0.10398(14) 0.51813(10) 0.8557(2) 0.0182(4) Uani 1 1 d .
H11B H 0.0601 0.5112 0.7851 0.022 Uiso 1 1 calc R
C12A C 0.16382(14) 0.46759(10) 0.8969(2) 0.0165(4) Uani 1 1 d .
H12B H 0.1590 0.4268 0.8532 0.020 Uiso 1 1 calc R
C13A C 0.34451(13) 0.39122(9) 0.92476(19) 0.0140(4) Uani 1 1 d .
C14A C 0.42634(14) 0.42200(10) 0.8840(2) 0.0165(4) Uani 1 1 d .
H14B H 0.4503 0.4571 0.9356 0.020 Uiso 1 1 calc R
C15A C 0.47254(14) 0.40187(10) 0.7695(2) 0.0172(4) Uani 1 1 d .
H15B H 0.5269 0.4231 0.7454 0.021 Uiso 1 1 calc R
C16A C 0.43770(14) 0.35000(10) 0.6907(2) 0.0166(4) Uani 1 1 d .
C17A C 0.35682(14) 0.31841(10) 0.7276(2) 0.0173(4) Uani 1 1 d .
H17B H 0.3331 0.2836 0.6751 0.021 Uiso 1 1 calc R
C18A C 0.31122(14) 0.33885(10) 0.8431(2) 0.0171(4) Uani 1 1 d .
H18C H 0.2571 0.3172 0.8669 0.020 Uiso 1 1 calc R
H2A H 0.055(2) 0.2806(14) 0.658(3) 0.039(8) Uiso 1 1 d .
H3AA H 0.4488(17) 0.3175(11) 0.513(3) 0.023(6) Uiso 1 1 d .
H2AA H 0.051(2) 0.6627(16) 0.938(3) 0.057(9) Uiso 1 1 d .
H3A H 0.112(3) -0.1860(16) 0.518(3) 0.055(10) Uiso 1 1 d .

loop_
_atom_site_aniso_label
_atom_site_aniso_U_11
_atom_site_aniso_U_22
_atom_site_aniso_U_33
_atom_site_aniso_U_23
_atom_site_aniso_U_13
_atom_site_aniso_U_12
O1 0.0174(8) 0.0234(8) 0.0239(8) 0.0036(6) 0.0018(6) -0.0058(6)
O2 0.0171(8) 0.0179(7) 0.0215(8) -0.0024(6) 0.0025(6) 0.0049(6)
O3 0.0200(9) 0.0154(7) 0.0243(8) 0.0015(6) 0.0017(7) -0.0035(6)
O1A 0.0290(9) 0.0199(8) 0.0191(8) 0.0023(6) -0.0039(6) -0.0012(6)
O2A 0.0206(8) 0.0180(7) 0.0271(8) 0.0004(6) -0.0034(7) 0.0040(6)
O3A 0.0174(8) 0.0283(8) 0.0176(8) -0.0050(6) 0.0020(6) -0.0019(7)
C1 0.0143(10) 0.0138(10) 0.0217(10) -0.0001(8) 0.0013(8) 0.0020(8)
C2 0.0157(10) 0.0194(10) 0.0153(10) -0.0016(8) 0.0000(8) -0.0021(8)
C3 0.0122(10) 0.0165(9) 0.0138(9) 0.0002(8) 0.0018(8) 0.0009(8)
C4 0.0130(10) 0.0141(9) 0.0113(9) -0.0005(8) 0.0027(7) 0.0001(8)
C5 0.0140(10) 0.0155(9) 0.0131(10) -0.0007(7) 0.0018(8) 0.0014(8)
C6 0.0158(10) 0.0210(10) 0.0156(10) 0.0013(8) 0.0021(8) -0.0018(8)
C7 0.0145(10) 0.0127(9) 0.0151(9) 0.0003(7) 0.0021(8) -0.0024(8)
C8 0.0180(11) 0.0200(10) 0.0130(10) 0.0004(8) -0.0006(8) 0.0009(8)
C9 0.0190(11) 0.0206(10) 0.0136(10) -0.0025(8) 0.0037(8) -0.0010(8)
C10 0.0122(10) 0.0119(9) 0.0222(11) -0.0012(8) 0.0030(8) 0.0006(8)
C11 0.0154(10) 0.0176(10) 0.0182(10) 0.0016(8) -0.0019(8) 0.0003(8)
C12 0.0166(10) 0.0159(10) 0.0136(9) -0.0021(7) 0.0004(8) -0.0011(8)
C13 0.0163(10) 0.0139(9) 0.0117(10) 0.0007(7) -0.0009(8) -0.0016(8)
C14 0.0169(11) 0.0155(10) 0.0175(10) 0.0014(8) 0.0026(8) 0.0016(8)
C15 0.0153(11) 0.0218(10) 0.0157(10) 0.0028(8) 0.0014(8) -0.0025(8)
C16 0.0192(11) 0.0159(10) 0.0105(9) 0.0009(7) -0.0006(8) -0.0035(8)
C17 0.0193(11) 0.0153(9) 0.0149(10) -0.0006(8) -0.0004(8) 0.0040(8)
C18 0.0135(10) 0.0203(10) 0.0120(9) 0.0016(8) -0.0014(8) -0.0002(8)
C1A 0.0204(11) 0.0143(9) 0.0199(11) -0.0040(8) -0.0005(9) 0.0038(8)
C2A 0.0160(10) 0.0204(10) 0.0188(11) -0.0017(8) -0.0031(8) -0.0011(8)
C3A 0.0163(10) 0.0176(10) 0.0153(10) -0.0016(8) -0.0007(8) -0.0013(8)
C4A 0.0136(10) 0.0148(10) 0.0164(10) -0.0014(7) -0.0002(8) -0.0001(8)
C5A 0.0140(10) 0.0178(10) 0.0158(10) 0.0004(8) 0.0017(8) -0.0010(8)
C6A 0.0212(11) 0.0166(10) 0.0198(11) 0.0007(8) -0.0020(8) -0.0046(9)
C7A 0.0123(10) 0.0186(10) 0.0161(10) 0.0018(8) 0.0040(8) -0.0014(8)
C8A 0.0162(10) 0.0194(10) 0.0184(10) -0.0013(8) -0.0019(8) -0.0024(8)
C9A 0.0217(11) 0.0147(10) 0.0226(11) -0.0037(8) 0.0014(9) -0.0011(8)
C10A 0.0151(11) 0.0179(10) 0.0207(11) 0.0048(8) 0.0037(8) -0.0005(8)
C11A 0.0131(10) 0.0224(11) 0.0188(10) 0.0004(8) -0.0011(8) -0.0036(8)
C12A 0.0178(10) 0.0144(10) 0.0175(10) -0.0025(8) 0.0031(8) -0.0033(8)
C13A 0.0117(10) 0.0156(9) 0.0145(10) 0.0003(7) -0.0003(8) 0.0030(8)
C14A 0.0158(10) 0.0153(10) 0.0182(10) -0.0007(8) -0.0029(8) -0.0008(8)
C15A 0.0118(10) 0.0195(10) 0.0201(11) 0.0041(8) -0.0007(8) -0.0030(8)
C16A 0.0147(10) 0.0191(10) 0.0161(10) 0.0010(8) 0.0006(8) 0.0039(8)
C17A 0.0170(11) 0.0148(9) 0.0199(11) -0.0033(8) -0.0020(9) -0.0007(8)
C18A 0.0125(10) 0.0177(10) 0.0210(11) 0.0002(8) 0.0012(8) -0.0044(8)

loop_
_atom_type_symbol
_atom_type_description
_atom_type_scat_dispersion_real
_atom_type_scat_dispersion_imag
_atom_type_scat_source
C C 0.0033 0.0016 'International Tables Vol C Tables 4.2.6.8 and 6.1.1.4'
H H 0.0000 0.0000 'International Tables Vol C Tables 4.2.6.8 and 6.1.1.4'
O O 0.0106 0.0060 'International Tables Vol C Tables 4.2.6.8 and 6.1.1.4'

loop_
_geom_angle_atom_site_label_1
_geom_angle_atom_site_label_2
_geom_angle_atom_site_label_3
_geom_angle
C10 O2 H2A 110.2(19)
C16 O3 H3A 111(2)
C10A O2A H2AA 109.6(19)
C16A O3A H3AA 111.5(17)
O1 C1 C6 121.24(18)
O1 C1 C2 121.62(18)
C6 C1 C2 117.05(17)
C1 C2 C3 113.27(16)
C1 C2 H2B 108.9
C3 C2 H2B 108.9
C1 C2 H2C 108.9
C3 C2 H2C 108.9
H2B C2 H2C 107.7
C2 C3 C4 111.94(15)
C2 C3 H3B 109.2
C4 C3 H3B 109.2
C2 C3 H3C 109.2
C4 C3 H3C 109.2
H3B C3 H3C 107.9
C7 C4 C13 110.22(16)
C7 C4 C5 112.30(15)
C13 C4 C5 106.95(15)
C7 C4 C3 110.56(15)
C13 C4 C3 110.50(15)
C5 C4 C3 106.18(15)
C6 C5 C4 113.83(16)
C6 C5 H5A 108.8
C4 C5 H5A 108.8
C6 C5 H5B 108.8
C4 C5 H5B 108.8
H5A C5 H5B 107.7
C1 C6 C5 114.48(17)
C1 C6 H6A 108.6
C5 C6 H6A 108.6
C1 C6 H6B 108.6
C5 C6 H6B 108.6
H6A C6 H6B 107.6
C8 C7 C12 116.57(18)
C8 C7 C4 120.53(17)
C12 C7 C4 122.81(17)
C9 C8 C7 122.43(18)
C9 C8 H8A 118.8
C7 C8 H8A 118.8
C8 C9 C10 119.11(18)
C8 C9 H9A 120.4
C10 C9 H9A 120.4
C11 C10 O2 118.45(17)
C11 C10 C9 119.87(18)
O2 C10 C9 121.68(18)
C10 C11 C12 120.43(18)
C10 C11 H11A 119.8
C12 C11 H11A 119.8
C11 C12 C7 121.57(18)
C11 C12 H12A 119.2
C7 C12 H12A 119.2
C14 C13 C18 117.26(17)
C14 C13 C4 121.67(17)
C18 C13 C4 120.96(17)
C13 C14 C15 121.37(19)
C13 C14 H14A 119.3
C15 C14 H14A 119.3
C16 C15 C14 120.32(19)
C16 C15 H15A 119.8
C14 C15 H15A 119.8
O3 C16 C15 123.07(18)
O3 C16 C17 117.61(18)
C15 C16 C17 119.32(18)
C18 C17 C16 119.58(19)
C18 C17 H17A 120.2
C16 C17 H17A 120.2
C17 C18 C13 122.10(19)
C17 C18 H18A 119.0
C13 C18 H18A 119.0
O1A C1A C2A 123.18(18)
O1A C1A C6A 121.02(19)
C2A C1A C6A 115.78(17)
C1A C2A C3A 111.07(17)
C1A C2A H2AB 109.4
C3A C2A H2AB 109.4
C1A C2A H2AC 109.4
C3A C2A H2AC 109.4
H2AB C2A H2AC 108.0
C2A C3A C4A 113.13(16)
C2A C3A H3AB 109.0
C4A C3A H3AB 109.0
C2A C3A H3AC 109.0
C4A C3A H3AC 109.0
H3AB C3A H3AC 107.8
C13A C4A C3A 111.60(16)
C13A C4A C7A 108.47(15)
C3A C4A C7A 111.10(15)
C13A C4A C5A 111.72(16)
C3A C4A C5A 106.11(15)
C7A C4A C5A 107.79(16)
C6A C5A C4A 113.64(17)
C6A C5A H5AA 108.8
C4A C5A H5AA 108.8
C6A C5A H5AB 108.8
C4A C5A H5AB 108.8
H5AA C5A H5AB 107.7
C1A C6A C5A 112.34(16)
C1A C6A H6AA 109.1
C5A C6A H6AA 109.1
C1A C6A H6AB 109.1
C5A C6A H6AB 109.1
H6AA C6A H6AB 107.9
C8A C7A C12A 116.90(18)
C8A C7A C4A 123.28(17)
C12A C7A C4A 119.81(17)
C9A C8A C7A 121.57(19)
C9A C8A H8AA 119.2
C7A C8A H8AA 119.2
C10A C9A C8A 120.23(18)
C10A C9A H9AA 119.9
C8A C9A H9AA 119.9
C9A C10A O2A 123.08(18)
C9A C10A C11A 119.47(19)
O2A C10A C11A 117.44(18)
C12A C11A C10A 119.64(19)
C12A C11A H11B 120.2
C10A C11A H11B 120.2
C11A C12A C7A 122.11(18)
C11A C12A H12B 118.9
C7A C12A H12B 118.9
C18A C13A C14A 116.60(18)
C18A C13A C4A 122.49(18)
C14A C13A C4A 120.83(17)
C15A C14A C13A 122.08(18)
C15A C14A H14B 119.0
C13A C14A H14B 119.0
C14A C15A C16A 119.90(19)
C14A C15A H15B 120.0
C16A C15A H15B 120.0
O3A C16A C15A 118.88(18)
O3A C16A C17A 121.43(18)
C15A C16A C17A 119.69(19)
C16A C17A C18A 119.93(18)
C16A C17A H17B 120.0
C18A C17A H17B 120.0
C17A C18A C13A 121.81(18)
C17A C18A H18C 119.1
C13A C18A H18C 119.1

loop_
_geom_bond_atom_site_label_1
_geom_bond_atom_site_label_2
_geom_bond_distance
O1 C1 1.221(3)
O2 C10 1.383(2)
O2 H2A 0.90(3)
O3 C16 1.373(2)
O3 H3A 0.85(4)
O1A C1A 1.225(2)
O2A C10A 1.381(2)
O2A H2AA 0.92(3)
O3A C16A 1.384(3)
O3A H3AA 0.85(2)
C1 C6 1.505(3)
C1 C2 1.510(3)
C2 C3 1.539(3)
C2 H2B 0.9700
C2 H2C 0.9700
C3 C4 1.550(3)
C3 H3B 0.9700
C3 H3C 0.9700
C4 C7 1.538(3)
C4 C13 1.547(3)
C4 C5 1.548(3)
C5 C6 1.532(3)
C5 H5A 0.9700
C5 H5B 0.9700
C6 H6A 0.9700
C6 H6B 0.9700
C7 C8 1.398(3)
C7 C12 1.404(3)
C8 C9 1.388(3)
C8 H8A 0.9300
C9 C10 1.394(3)
C9 H9A 0.9300
C10 C11 1.376(3)
C11 C12 1.384(3)
C11 H11A 0.9300
C12 H12A 0.9300
C13 C14 1.392(3)
C13 C18 1.398(3)
C14 C15 1.399(3)
C14 H14A 0.9300
C15 C16 1.381(3)
C15 H15A 0.9300
C16 C17 1.401(3)
C17 C18 1.386(3)
C17 H17A 0.9300
C18 H18A 0.9300
C1A C2A 1.496(3)
C1A C6A 1.503(3)
C2A C3A 1.539(3)
C2A H2AB 0.9700
C2A H2AC 0.9700
C3A C4A 1.544(3)
C3A H3AB 0.9700
C3A H3AC 0.9700
C4A C13A 1.539(3)
C4A C7A 1.544(3)
C4A C5A 1.545(3)
C5A C6A 1.538(3)
C5A H5AA 0.9700
C5A H5AB 0.9700
C6A H6AA 0.9700
C6A H6AB 0.9700
C7A C8A 1.395(3)
C7A C12A 1.398(3)
C8A C9A 1.394(3)
C8A H8AA 0.9300
C9A C10A 1.380(3)
C9A H9AA 0.9300
C10A C11A 1.393(3)
C11A C12A 1.388(3)
C11A H11B 0.9300
C12A H12B 0.9300
C13A C18A 1.401(3)
C13A C14A 1.402(3)
C14A C15A 1.383(3)
C14A H14B 0.9300
C15A C16A 1.385(3)
C15A H15B 0.9300
C16A C17A 1.386(3)
C17A C18A 1.389(3)
C17A H17B 0.9300
C18A H18C 0.9300
